data_7126314
loop_
_publ_author_name
'Geringer, Eugenie'
'Leusmann, Eliza'
'Tambornino, Frank'
'Gerhard, Marina'
'Koch, Martin'
'Dehnen, Stefanie'

_publ_section_title
;
 Trapping of ZnCl<sub>2</sub> by bipyridyl-functionalized organotin
 sulfide clusters, and its effect on optical properties.
;
_journal_issue 35
_journal_name_full 'Chemical communications (Cambridge, England)'
_journal_page_first 4769
_journal_page_last 4772
_journal_paper_doi 10.1039/d0cc01887b
_journal_volume 56
_journal_year 2020
_chemical_formula_moiety 'C12 H12 Cl2 Co N4'
_chemical_formula_sum 'C12 H12 Cl2 Co N4'
_chemical_formula_weight 342.09
_space_group_crystal_system monoclinic
_space_group_IT_number 14
_space_group_name_Hall '-P 2ybc'
_space_group_name_H-M_alt 'P 1 21/c 1'
_atom_sites_solution_hydrogens mixed
_atom_sites_solution_primary dual
_audit_creation_date 2019-05-02
_audit_creation_method
;
Olex2 1.2
(compiled 2018.05.29 svn.r3508 for OlexSys, GUI svn.r5506)
;
_audit_update_record
;
2020-03-11 deposited with the CCDC.	2020-03-30 downloaded from the CCDC.
;
_cell_angle_alpha 90
_cell_angle_beta 97.892(8)
_cell_angle_gamma 90
_cell_formula_units_Z 4
_cell_length_a 10.6519(10)
_cell_length_b 8.1804(6)
_cell_length_c 15.5453(15)
_cell_measurement_reflns_used 9641
_cell_measurement_temperature 100
_cell_measurement_theta_max 27.03
_cell_measurement_theta_min 1.93
_cell_volume 1341.7(2)
_computing_molecular_graphics 'Olex2 (Dolomanov et al., 2009)'
_computing_publication_material 'Olex2 (Dolomanov et al., 2009)'
_computing_structure_refinement 'ShelXL (Sheldrick, 2015)'
_computing_structure_solution 'ShelXT (Sheldrick, 2015)'
_diffrn_ambient_temperature 100
_diffrn_measured_fraction_theta_full 0.996
_diffrn_measured_fraction_theta_max 0.980
_diffrn_measurement_device_type 'IPDS 2'
_diffrn_radiation_type MoK\a
_diffrn_radiation_wavelength 0.71073
_diffrn_reflns_av_R_equivalents 0.1182
_diffrn_reflns_av_unetI/netI 0.1093
_diffrn_reflns_Laue_measured_fraction_full 0.996
_diffrn_reflns_Laue_measured_fraction_max 0.980
_diffrn_reflns_limit_h_max 13
_diffrn_reflns_limit_h_min -13
_diffrn_reflns_limit_k_max 9
_diffrn_reflns_limit_k_min -10
_diffrn_reflns_limit_l_max 19
_diffrn_reflns_limit_l_min -19
_diffrn_reflns_number 9252
_diffrn_reflns_point_group_measured_fraction_full 0.996
_diffrn_reflns_point_group_measured_fraction_max 0.980
_diffrn_reflns_theta_full 25.242
_diffrn_reflns_theta_max 26.917
_diffrn_reflns_theta_min 1.930
_exptl_absorpt_coefficient_mu 1.666
_exptl_absorpt_correction_T_max 0.1275
_exptl_absorpt_correction_T_min 0.1046
_exptl_absorpt_correction_type numerical
_exptl_crystal_colour 'clear dark green'
_exptl_crystal_colour_lustre clear
_exptl_crystal_colour_modifier dark
_exptl_crystal_colour_primary green
_exptl_crystal_density_diffrn 1.693
_exptl_crystal_description block
_exptl_crystal_F_000 692
_exptl_crystal_size_max 0.2
_exptl_crystal_size_mid 0.1
_exptl_crystal_size_min 0.1
_refine_diff_density_max 0.796
_refine_diff_density_min -0.424
_refine_diff_density_rms 0.089
_refine_ls_extinction_method none
_refine_ls_goodness_of_fit_ref 0.786
_refine_ls_hydrogen_treatment constr
_refine_ls_matrix_type full
_refine_ls_number_parameters 174
_refine_ls_number_reflns 2841
_refine_ls_number_restraints 0
_refine_ls_restrained_S_all 0.786
_refine_ls_R_factor_all 0.0805
_refine_ls_R_factor_gt 0.0461
_refine_ls_shift/su_max 0.000
_refine_ls_shift/su_mean 0.000
_refine_ls_structure_factor_coef Fsqd
_refine_ls_weighting_details 'w=1/[\s^2^(Fo^2^)+(0.0528P)^2^] where P=(Fo^2^+2Fc^2^)/3'
_refine_ls_weighting_scheme calc
_refine_ls_wR_factor_gt 0.1050
_refine_ls_wR_factor_ref 0.1124
_reflns_Friedel_coverage 0.000
_reflns_number_gt 1607
_reflns_number_total 2841
_reflns_threshold_expression 'I > 2\s(I)'
_cod_data_source_file d0cc01887b2.cif
_cod_data_source_block fsd063a-neu
_cod_depositor_comments 'Adding full bibliography for 7126312--7126319.cif.'
_cod_database_code 7126314
_shelx_shelxl_version_number 2014/7
_shelx_space_group_comment
;
The symmetry employed for this shelxl refinement is uniquely defined
by the following loop, which should always be used as a source of
symmetry information in preference to the above space-group names.
They are only intended as comments.
;
_shelx_estimated_absorpt_t_max 0.851
_shelx_estimated_absorpt_t_min 0.732
_olex2_refinement_description
;
1. Fixed Uiso
 At 1.2 times of:
  All C(H) groups, All N(H,H) groups
 At 1.5 times of:
  All C(H,H,H) groups
2.a Rotating group:
 N4(H4A,H4B)
2.b Aromatic/amide H refined with riding coordinates:
 C4(H4), C7(H7), C1(H1), C3(H3), C2(H2), C8(H8), C9(H9)
2.c Idealised Me refined as rotating group:
 C12(H12A,H12B,H12C)
;
_olex2_submission_special_instructions 'No special instructions were received'

loop_
_space_group_symop_operation_xyz
'x, y, z'
'-x, y+1/2, -z+1/2'
'-x, -y, -z'
'x, -y-1/2, z-1/2'

loop_
_atom_site_label
_atom_site_type_symbol
_atom_site_fract_x
_atom_site_fract_y
_atom_site_fract_z
_atom_site_U_iso_or_equiv
_atom_site_adp_type
_atom_site_occupancy
_atom_site_site_symmetry_order
_atom_site_calc_flag
_atom_site_refinement_flags_posn
_atom_site_refinement_flags_adp
_atom_site_refinement_flags_occupancy
_atom_site_disorder_assembly
_atom_site_disorder_group
Co1 Co 0.28221(6) 0.40789(7) 0.37368(3) 0.04337(19) Uani 1 1 d . . . . .
Cl1 Cl 0.15289(11) 0.17815(13) 0.36220(7) 0.0496(3) Uani 1 1 d . . . . .
Cl2 Cl 0.35248(12) 0.45704(14) 0.24374(7) 0.0546(3) Uani 1 1 d . . . . .
N1 N 0.4428(3) 0.3013(4) 0.4501(2) 0.0433(8) Uani 1 1 d . . . . .
N2 N 0.2612(3) 0.4751(4) 0.4988(2) 0.0423(8) Uani 1 1 d . . . . .
N3 N 0.1418(3) 0.5989(4) 0.3603(2) 0.0438(8) Uani 1 1 d . . . . .
N4 N 0.0961(4) 0.6615(5) 0.2814(2) 0.0585(10) Uani 1 1 d . . . . .
H4A H 0.1078 0.5901 0.2407 0.070 Uiso 1 1 d GR . . . .
H4B H 0.0142 0.6807 0.2794 0.070 Uiso 1 1 d GR . . . .
C10 C 0.1667(4) 0.5793(5) 0.5103(3) 0.0454(10) Uani 1 1 d . . . . .
C11 C 0.0993(5) 0.6486(5) 0.4299(3) 0.0484(11) Uani 1 1 d . . . . .
C5 C 0.4414(4) 0.3100(5) 0.5372(3) 0.0435(10) Uani 1 1 d . . . . .
C4 C 0.5337(4) 0.2311(5) 0.5948(3) 0.0479(11) Uani 1 1 d . . . . .
H4 H 0.5336 0.2406 0.6557 0.058 Uiso 1 1 calc R . . . .
C6 C 0.3385(4) 0.4117(5) 0.5643(3) 0.0440(10) Uani 1 1 d . . . . .
C7 C 0.3207(5) 0.4448(5) 0.6503(3) 0.0494(11) Uani 1 1 d . . . . .
H7 H 0.3748 0.3989 0.6979 0.059 Uiso 1 1 calc R . . . .
C1 C 0.5321(4) 0.2131(5) 0.4195(3) 0.0452(10) Uani 1 1 d . . . . .
H1 H 0.5326 0.2073 0.3585 0.054 Uiso 1 1 calc R . . . .
C3 C 0.6251(5) 0.1394(5) 0.5627(3) 0.0527(12) Uani 1 1 d . . . . .
H3 H 0.6878 0.0837 0.6012 0.063 Uiso 1 1 calc R . . . .
C2 C 0.6246(5) 0.1292(5) 0.4744(3) 0.0518(12) Uani 1 1 d . . . . .
H2 H 0.6866 0.0658 0.4511 0.062 Uiso 1 1 calc R . . . .
C8 C 0.2216(5) 0.5467(6) 0.6634(3) 0.0528(12) Uani 1 1 d . . . . .
H8 H 0.2064 0.5694 0.7210 0.063 Uiso 1 1 calc R . . . .
C9 C 0.1448(5) 0.6158(5) 0.5948(3) 0.0481(11) Uani 1 1 d . . . . .
H9 H 0.0778 0.6872 0.6047 0.058 Uiso 1 1 calc R . . . .
C12 C -0.0039(5) 0.7776(6) 0.4276(3) 0.0575(12) Uani 1 1 d . . . . .
H12A H 0.0259 0.8800 0.4047 0.086 Uiso 1 1 calc GR . . . .
H12B H -0.0240 0.7958 0.4865 0.086 Uiso 1 1 calc GR . . . .
H12C H -0.0799 0.7402 0.3902 0.086 Uiso 1 1 calc GR . . . .

loop_
_atom_site_aniso_label
_atom_site_aniso_U_11
_atom_site_aniso_U_22
_atom_site_aniso_U_33
_atom_site_aniso_U_23
_atom_site_aniso_U_13
_atom_site_aniso_U_12
Co1 0.0444(4) 0.0345(3) 0.0526(3) -0.0003(3) 0.0120(2) 0.0002(3)
Cl1 0.0436(6) 0.0364(6) 0.0700(7) -0.0040(5) 0.0124(5) -0.0008(5)
Cl2 0.0639(8) 0.0468(7) 0.0564(6) 0.0029(5) 0.0195(5) -0.0002(6)
N1 0.041(2) 0.0344(19) 0.056(2) -0.0023(15) 0.0107(16) -0.0009(18)
N2 0.045(2) 0.0341(18) 0.0490(18) -0.0012(15) 0.0104(16) -0.0006(17)
N3 0.041(2) 0.0361(18) 0.0548(19) 0.0039(16) 0.0085(16) 0.0024(17)
N4 0.055(3) 0.050(2) 0.070(2) 0.0010(19) 0.0073(19) 0.003(2)
C10 0.043(3) 0.032(2) 0.062(2) -0.0010(19) 0.013(2) -0.007(2)
C11 0.047(3) 0.033(2) 0.067(3) 0.0030(19) 0.016(2) -0.003(2)
C5 0.044(3) 0.032(2) 0.055(2) 0.0015(18) 0.0094(19) -0.003(2)
C4 0.050(3) 0.039(2) 0.056(2) -0.0005(19) 0.011(2) -0.006(2)
C6 0.047(3) 0.033(2) 0.054(2) 0.0007(19) 0.0137(19) -0.006(2)
C7 0.051(3) 0.042(3) 0.056(2) 0.0036(19) 0.013(2) -0.003(2)
C1 0.044(3) 0.033(2) 0.061(2) -0.0057(19) 0.016(2) -0.004(2)
C3 0.052(3) 0.037(2) 0.067(3) 0.002(2) 0.003(2) -0.002(2)
C2 0.044(3) 0.037(3) 0.077(3) 0.000(2) 0.018(2) -0.003(2)
C8 0.058(3) 0.046(3) 0.060(2) -0.008(2) 0.025(2) -0.005(2)
C9 0.047(3) 0.036(2) 0.064(3) 0.0005(19) 0.019(2) 0.001(2)
C12 0.055(3) 0.038(2) 0.082(3) -0.003(2) 0.019(2) -0.003(2)

loop_
_atom_type_symbol
_atom_type_description
_atom_type_scat_dispersion_real
_atom_type_scat_dispersion_imag
_atom_type_scat_source
C C 0.0033 0.0016 'International Tables Vol C Tables 4.2.6.8 and 6.1.1.4'
H H 0.0000 0.0000 'International Tables Vol C Tables 4.2.6.8 and 6.1.1.4'
Cl Cl 0.1484 0.1585 'International Tables Vol C Tables 4.2.6.8 and 6.1.1.4'
Co Co 0.3494 0.9721 'International Tables Vol C Tables 4.2.6.8 and 6.1.1.4'
N N 0.0061 0.0033 'International Tables Vol C Tables 4.2.6.8 and 6.1.1.4'

loop_
_geom_angle_atom_site_label_1
_geom_angle_atom_site_label_2
_geom_angle_atom_site_label_3
_geom_angle
_geom_angle_site_symmetry_1
_geom_angle_site_symmetry_3
_geom_angle_publ_flag
Cl2 Co1 Cl1 109.72(5) . . ?
N1 Co1 Cl1 97.70(10) . . ?
N1 Co1 Cl2 103.28(10) . . ?
N1 Co1 N3 147.64(13) . . ?
N2 Co1 Cl1 98.53(10) . . ?
N2 Co1 Cl2 151.41(10) . . ?
N2 Co1 N1 76.46(13) . . ?
N2 Co1 N3 74.57(13) . . ?
N3 Co1 Cl1 100.55(10) . . ?
N3 Co1 Cl2 95.41(10) . . ?
C5 N1 Co1 114.6(3) . . ?
C1 N1 Co1 125.5(3) . . ?
C1 N1 C5 119.4(4) . . ?
C10 N2 Co1 118.3(3) . . ?
C6 N2 Co1 119.0(3) . . ?
C6 N2 C10 122.7(3) . . ?
N4 N3 Co1 121.3(3) . . ?
C11 N3 Co1 117.7(3) . . ?
C11 N3 N4 120.9(4) . . ?
N3 N4 H4A 109.2 . . ?
N3 N4 H4B 109.2 . . ?
H4A N4 H4B 109.2 . . ?
N2 C10 C11 114.6(4) . . ?
N2 C10 C9 119.0(4) . . ?
C9 C10 C11 126.3(4) . . ?
N3 C11 C10 113.9(4) . . ?
N3 C11 C12 122.2(4) . . ?
C10 C11 C12 123.8(4) . . ?
N1 C5 C4 120.8(4) . . ?
N1 C5 C6 115.0(3) . . ?
C4 C5 C6 124.1(4) . . ?
C5 C4 H4 120.3 . . ?
C3 C4 C5 119.4(4) . . ?
C3 C4 H4 120.3 . . ?
N2 C6 C5 114.0(3) . . ?
N2 C6 C7 120.5(4) . . ?
C7 C6 C5 125.6(4) . . ?
C6 C7 H7 121.2 . . ?
C8 C7 C6 117.6(4) . . ?
C8 C7 H7 121.2 . . ?
N1 C1 H1 119.1 . . ?
N1 C1 C2 121.8(4) . . ?
C2 C1 H1 119.1 . . ?
C4 C3 H3 120.3 . . ?
C2 C3 C4 119.3(4) . . ?
C2 C3 H3 120.3 . . ?
C1 C2 H2 120.4 . . ?
C3 C2 C1 119.2(5) . . ?
C3 C2 H2 120.4 . . ?
C7 C8 H8 119.3 . . ?
C9 C8 C7 121.4(4) . . ?
C9 C8 H8 119.3 . . ?
C10 C9 H9 120.6 . . ?
C8 C9 C10 118.8(4) . . ?
C8 C9 H9 120.6 . . ?
C11 C12 H12A 109.5 . . ?
C11 C12 H12B 109.5 . . ?
C11 C12 H12C 109.5 . . ?
H12A C12 H12B 109.5 . . ?
H12A C12 H12C 109.5 . . ?
H12B C12 H12C 109.5 . . ?

loop_
_geom_bond_atom_site_label_1
_geom_bond_atom_site_label_2
_geom_bond_distance
_geom_bond_site_symmetry_2
_geom_bond_publ_flag
Co1 Cl1 2.3225(13) . ?
Co1 Cl2 2.2842(12) . ?
Co1 N1 2.130(3) . ?
Co1 N2 2.062(3) . ?
Co1 N3 2.153(4) . ?
N1 C5 1.358(5) . ?
N1 C1 1.333(5) . ?
N2 C10 1.350(5) . ?
N2 C6 1.325(5) . ?
N3 N4 1.356(5) . ?
N3 C11 1.295(6) . ?
N4 H4A 0.8825 . ?
N4 H4B 0.8825 . ?
C10 C11 1.467(6) . ?
C10 C9 1.398(6) . ?
C11 C12 1.521(6) . ?
C5 C4 1.394(6) . ?
C5 C6 1.482(6) . ?
C4 H4 0.9500 . ?
C4 C3 1.375(7) . ?
C6 C7 1.403(6) . ?
C7 H7 0.9500 . ?
C7 C8 1.381(6) . ?
C1 H1 0.9500 . ?
C1 C2 1.393(6) . ?
C3 H3 0.9500 . ?
C3 C2 1.374(6) . ?
C2 H2 0.9500 . ?
C8 H8 0.9500 . ?
C8 C9 1.373(6) . ?
C9 H9 0.9500 . ?
C12 H12A 0.9800 . ?
C12 H12B 0.9800 . ?
C12 H12C 0.9800 . ?
